data_4330408
loop_
_publ_author_name
'Hiroaki Iguchi'
'Shinya Takaishi'
'Brian K. Breedlove'
'Masahiro Yamashita'
'Hiroyuki Matsuzaki'
'Hiroshi Okamoto'

_publ_section_title
;
 Controlling the Electronic States and Physical Properties of MMX-Type
 Diplatinum-Iodide Chain Complexes via Binary Countercations
;
_journal_name_full 'Inorganic Chemistry'
_journal_page_first 9967
_journal_page_last 9977
_journal_paper_doi 10.1021/ic301469u
_journal_volume 51
_journal_year 2012
_chemical_formula_sum 'C5 H32 I N2 O24 P8 Pt2 Rb2'
_chemical_formula_weight 1440.11
_chemical_name_systematic
; 
 ? 
;
_space_group_IT_number 55
_symmetry_cell_setting orthorhombic
_symmetry_space_group_name_Hall '-P 2 2ab'
_symmetry_space_group_name_H-M 'P b a m'
_atom_sites_solution_hydrogens geom
_atom_sites_solution_primary direct
_atom_sites_solution_secondary difmap
_audit_creation_method SHELXL-97
_cell_angle_alpha 90.00
_cell_angle_beta 90.00
_cell_angle_gamma 90.00
_cell_formula_units_Z 2
_cell_length_a 12.630(3)
_cell_length_b 15.101(4)
_cell_length_c 8.655(2)
_cell_measurement_temperature 100(2)
_cell_volume 1650.7(7)
_computing_cell_refinement 'Bruker SAINT'
_computing_data_collection 'Bruker SMART 1000'
_computing_data_reduction 'Bruker SAINT'
_computing_structure_refinement 'SHELXL-97 (Sheldrick, 1997)'
_computing_structure_solution 'SHELXS-97 (Sheldrick, 1990)'
_diffrn_ambient_temperature 100(2)
_diffrn_measured_fraction_theta_full 0.995
_diffrn_measured_fraction_theta_max 0.995
_diffrn_measurement_device_type 'Bruker SMART 1000'
_diffrn_radiation_monochromator graphite
_diffrn_radiation_source 'fine-focus sealed tube'
_diffrn_radiation_type MoK\a
_diffrn_radiation_wavelength 0.71073
_diffrn_reflns_av_R_equivalents 0.0533
_diffrn_reflns_av_sigmaI/netI 0.0523
_diffrn_reflns_limit_h_max 17
_diffrn_reflns_limit_h_min -17
_diffrn_reflns_limit_k_max 21
_diffrn_reflns_limit_k_min -20
_diffrn_reflns_limit_l_max 12
_diffrn_reflns_limit_l_min -12
_diffrn_reflns_number 18902
_diffrn_reflns_theta_full 30.03
_diffrn_reflns_theta_max 30.03
_diffrn_reflns_theta_min 2.10
_exptl_absorpt_coefficient_mu 12.807
_exptl_absorpt_correction_T_max 0.688924
_exptl_absorpt_correction_T_min 0.489518
_exptl_absorpt_correction_type empirical
_exptl_absorpt_process_details 'SADABS, (Bruker)'
_exptl_crystal_colour brown
_exptl_crystal_density_diffrn 2.897
_exptl_crystal_description plate
_exptl_crystal_F_000 1342
_exptl_crystal_size_max 0.27
_exptl_crystal_size_mid 0.04
_exptl_crystal_size_min 0.015
_refine_diff_density_max 2.089
_refine_diff_density_min -1.008
_refine_diff_density_rms 0.195
_refine_ls_extinction_method none
_refine_ls_goodness_of_fit_ref 0.808
_refine_ls_hydrogen_treatment mixed
_refine_ls_matrix_type full
_refine_ls_number_parameters 132
_refine_ls_number_reflns 2554
_refine_ls_number_restraints 0
_refine_ls_restrained_S_all 0.808
_refine_ls_R_factor_all 0.0478
_refine_ls_R_factor_gt 0.0252
_refine_ls_shift/su_max 0.012
_refine_ls_shift/su_mean 0.001
_refine_ls_structure_factor_coef Fsqd
_refine_ls_weighting_details 'calc w=1/[\s^2^(Fo^2^)+(0.0193P)^2^+0.0000P] where P=(Fo^2^+2Fc^2^)/3'
_refine_ls_weighting_scheme calc
_refine_ls_wR_factor_gt 0.0495
_refine_ls_wR_factor_ref 0.0524
_reflns_number_gt 1632
_reflns_number_total 2554
_reflns_threshold_expression >2sigma(I)
_cod_data_source_file ic301469u_si_001_10.cif
_cod_data_source_block Rb6_4H2O
_cod_original_cell_volume 1650.8(7)
_cod_database_code 4330408

loop_
_symmetry_equiv_pos_as_xyz
'x, y, z'
'-x, -y, z'
'x+1/2, -y+1/2, -z'
'-x+1/2, y+1/2, -z'
'-x, -y, -z'
'x, y, -z'
'-x-1/2, y-1/2, z'
'x-1/2, -y-1/2, z'

loop_
_atom_site_label
_atom_site_type_symbol
_atom_site_fract_x
_atom_site_fract_y
_atom_site_fract_z
_atom_site_U_iso_or_equiv
_atom_site_adp_type
_atom_site_occupancy
_atom_site_symmetry_multiplicity
_atom_site_calc_flag
_atom_site_refinement_flags
Pt1 Pt 1.0000 0.0000 0.33632(3) 0.00751(6) Uani 1 2 d S
I1 I 1.0000 0.0000 0.0195(3) 0.0131(5) Uani 0.50 2 d SP
P1 P 0.87484(10) 0.11341(8) 0.32920(14) 0.0092(3) Uani 1 1 d .
P2 P 1.13344(10) 0.10710(8) 0.33204(14) 0.0093(3) Uani 1 1 d .
O1 O 0.7709(3) 0.0889(2) 0.2398(4) 0.0147(8) Uani 1 1 d .
H1 H 0.757(5) 0.025(3) 0.247(6) 0.045(17) Uiso 1 1 d .
O2 O 0.9092(2) 0.2021(2) 0.2661(4) 0.0130(7) Uani 1 1 d .
O3 O 0.8272(4) 0.1331(3) 0.5000 0.0145(11) Uani 1 2 d S
O4 O 1.1092(3) 0.1884(2) 0.2252(4) 0.0137(8) Uani 1 1 d .
H2 H 1.044(4) 0.205(3) 0.230(6) 0.021(15) Uiso 1 1 d .
O5 O 1.2448(3) 0.07758(19) 0.2924(3) 0.0142(7) Uani 1 1 d .
O6 O 1.1410(4) 0.1553(3) 0.5000 0.0112(10) Uani 1 2 d S
Rb1 Rb 0.74800(6) 0.22248(4) 0.0000 0.01592(14) Uani 1 2 d S
O7 O 0.8441(4) 0.4164(3) 0.0000 0.0207(12) Uani 1 2 d S
O8 O 0.5674(4) 0.1075(4) 0.0000 0.0383(15) Uani 1 2 d S
N1 N 0.3981(4) 0.1631(4) 0.5000 0.0122(12) Uani 1 2 d S
C1 C 0.4937(9) 0.1160(6) 0.4320(11) 0.023(2) Uani 0.50 1 d P
C2 C 0.5618(8) 0.0699(6) 0.4475(11) 0.021(2) Uani 0.50 1 d P
C3 C 0.5000 0.0000 0.3494(15) 0.019(3) Uani 0.50 2 d SP

loop_
_atom_site_aniso_label
_atom_site_aniso_U_11
_atom_site_aniso_U_22
_atom_site_aniso_U_33
_atom_site_aniso_U_23
_atom_site_aniso_U_13
_atom_site_aniso_U_12
Pt1 0.00784(10) 0.00874(11) 0.00594(10) 0.000 0.000 -0.00017(15)
I1 0.0187(3) 0.0166(3) 0.0039(15) 0.000 0.000 -0.0011(3)
P1 0.0101(7) 0.0096(7) 0.0079(6) 0.0000(5) -0.0009(5) 0.0013(5)
P2 0.0093(6) 0.0105(7) 0.0083(6) 0.0002(5) 0.0010(5) -0.0011(5)
O1 0.013(2) 0.0149(19) 0.0161(18) -0.0012(14) -0.0053(15) 0.0004(14)
O2 0.0135(17) 0.0130(19) 0.0125(17) 0.0014(14) -0.0002(14) 0.0004(14)
O3 0.017(3) 0.019(3) 0.008(2) 0.000 0.000 0.007(2)
O4 0.016(2) 0.0154(19) 0.0101(16) 0.0044(14) 0.0013(15) -0.0020(15)
O5 0.0093(16) 0.0167(17) 0.0165(16) -0.0032(12) 0.0005(16) -0.0028(16)
O6 0.017(3) 0.013(3) 0.003(2) 0.000 0.000 -0.003(2)
Rb1 0.0185(3) 0.0180(3) 0.0113(3) 0.000 0.000 0.0048(4)
O7 0.016(3) 0.029(3) 0.018(3) 0.000 0.000 -0.002(2)
O8 0.024(3) 0.037(4) 0.054(4) 0.000 0.000 -0.006(3)
N1 0.007(3) 0.011(3) 0.019(3) 0.000 0.000 0.004(2)
C1 0.021(5) 0.023(5) 0.023(5) 0.009(4) 0.006(5) 0.005(5)
C2 0.018(5) 0.013(5) 0.031(6) -0.008(4) 0.010(4) -0.004(4)
C3 0.016(6) 0.020(7) 0.020(6) 0.000 0.000 0.017(9)

loop_
_atom_type_symbol
_atom_type_description
_atom_type_scat_dispersion_real
_atom_type_scat_dispersion_imag
_atom_type_scat_source
C C 0.0033 0.0016 'International Tables Vol C Tables 4.2.6.8 and 6.1.1.4'
H H 0.0000 0.0000 'International Tables Vol C Tables 4.2.6.8 and 6.1.1.4'
N N 0.0061 0.0033 'International Tables Vol C Tables 4.2.6.8 and 6.1.1.4'
O O 0.0106 0.0060 'International Tables Vol C Tables 4.2.6.8 and 6.1.1.4'
P P 0.1023 0.0942 'International Tables Vol C Tables 4.2.6.8 and 6.1.1.4'
Rb Rb -0.9393 2.9676 'International Tables Vol C Tables 4.2.6.8 and 6.1.1.4'
I I -0.4742 1.8119 'International Tables Vol C Tables 4.2.6.8 and 6.1.1.4'
Pt Pt -1.7033 8.3905 'International Tables Vol C Tables 4.2.6.8 and 6.1.1.4'

loop_
_geom_angle_atom_site_label_1
_geom_angle_atom_site_label_2
_geom_angle_atom_site_label_3
_geom_angle
_geom_angle_site_symmetry_1
_geom_angle_site_symmetry_3
P1 Pt1 P1 176.97(6) 2_755 .
P1 Pt1 P2 88.87(4) 2_755 2_755
P1 Pt1 P2 91.09(4) . 2_755
P1 Pt1 P2 91.09(4) 2_755 .
P1 Pt1 P2 88.87(4) . .
P2 Pt1 P2 178.18(6) 2_755 .
P1 Pt1 I1 88.49(3) 2_755 .
P1 Pt1 I1 88.49(3) . .
P2 Pt1 I1 89.09(3) 2_755 .
P2 Pt1 I1 89.09(3) . .
P1 Pt1 Pt1 91.51(3) 2_755 5_756
P1 Pt1 Pt1 91.51(3) . 5_756
P2 Pt1 Pt1 90.91(3) 2_755 5_756
P2 Pt1 Pt1 90.91(3) . 5_756
I1 Pt1 Pt1 180.0 . 5_756
P1 Pt1 I1 88.49(3) 2_755 5_755
P1 Pt1 I1 88.49(3) . 5_755
P2 Pt1 I1 89.09(3) 2_755 5_755
P2 Pt1 I1 89.09(3) . 5_755
I1 Pt1 I1 0.0 . 5_755
Pt1 Pt1 I1 180.0 5_756 5_755
I1 I1 Pt1 180.0 5_755 .
I1 I1 Pt1 0.0 5_755 5_755
Pt1 I1 Pt1 180.0 . 5_755
O2 P1 O1 105.72(18) . .
O2 P1 O3 105.9(2) . .
O1 P1 O3 100.5(2) . .
O2 P1 Pt1 117.79(14) . .
O1 P1 Pt1 114.05(13) . .
O3 P1 Pt1 111.23(16) . .
O2 P1 Rb1 56.29(13) . .
O1 P1 Rb1 49.87(13) . .
O3 P1 Rb1 117.64(15) . .
Pt1 P1 Rb1 130.38(5) . .
O5 P2 O4 106.17(18) . .
O5 P2 O6 106.2(2) . .
O4 P2 O6 100.9(2) . .
O5 P2 Pt1 118.02(13) . .
O4 P2 Pt1 114.23(14) . .
O6 P2 Pt1 109.71(16) . .
P1 O1 Rb1 105.79(16) . .
P1 O1 H1 111(4) . .
Rb1 O1 H1 135(3) . .
P1 O2 Rb1 99.71(15) . .
P1 O3 P1 131.1(3) 6_556 .
P2 O4 Rb1 129.18(19) . 3
P2 O4 H2 113(4) . .
Rb1 O4 H2 118(4) 3 .
P2 O6 P2 126.4(3) . 6_556
O8 Rb1 O1 70.08(10) . 6
O8 Rb1 O1 70.08(10) . .
O1 Rb1 O1 91.06(13) 6 .
O8 Rb1 O4 78.65(11) . 3_455
O1 Rb1 O4 84.50(9) 6 3_455
O1 Rb1 O4 147.99(10) . 3_455
O8 Rb1 O4 78.65(11) . 8_565
O1 Rb1 O4 147.99(10) 6 8_565
O1 Rb1 O4 84.50(9) . 8_565
O4 Rb1 O4 82.80(13) 3_455 8_565
O8 Rb1 O2 117.65(9) . .
O1 Rb1 O2 113.41(9) 6 .
O1 Rb1 O2 48.19(9) . .
O4 Rb1 O2 158.53(9) 3_455 .
O4 Rb1 O2 86.82(9) 8_565 .
O8 Rb1 O2 117.65(9) . 6
O1 Rb1 O2 48.19(9) 6 6
O1 Rb1 O2 113.41(9) . 6
O4 Rb1 O2 86.82(9) 3_455 6
O4 Rb1 O2 158.53(9) 8_565 6
O2 Rb1 O2 96.41(12) . 6
O8 Rb1 O7 149.77(15) . .
O1 Rb1 O7 127.05(8) 6 .
O1 Rb1 O7 127.05(8) . .
O4 Rb1 O7 78.79(10) 3_455 .
O4 Rb1 O7 78.79(10) 8_565 .
O2 Rb1 O7 80.78(8) . .
O2 Rb1 O7 80.78(8) 6 .
O8 Rb1 P1 94.35(8) . .
O1 Rb1 P1 101.53(7) 6 .
O1 Rb1 P1 24.34(7) . .
O4 Rb1 P1 168.74(7) 3_455 .
O4 Rb1 P1 87.20(7) 8_565 .
O2 Rb1 P1 23.99(6) . .
O2 Rb1 P1 104.30(7) 6 .
O7 Rb1 P1 104.37(6) . .
O8 Rb1 P1 94.35(8) . 6
O1 Rb1 P1 24.34(7) 6 6
O1 Rb1 P1 101.53(7) . 6
O4 Rb1 P1 87.20(7) 3_455 6
O4 Rb1 P1 168.74(7) 8_565 6
O2 Rb1 P1 104.30(7) . 6
O2 Rb1 P1 23.99(6) 6 6
O7 Rb1 P1 104.37(6) . 6
P1 Rb1 P1 102.24(4) . 6
C1 N1 C1 45.6(7) 6_556 .
C2 C1 C1 83.1(7) . 6_556
C2 C1 N1 149.1(10) . .
C1 C1 N1 67.2(4) 6_556 .
C2 C1 C2 36.4(9) . 6_556
C1 C1 C2 46.7(5) 6_556 6_556
N1 C1 C2 113.4(7) . 6_556
C2 C1 C3 55.6(7) . .
C1 C1 C3 112.2(5) 6_556 .
N1 C1 C3 127.8(7) . .
C2 C1 C3 79.1(6) 6_556 .
C2 C2 C1 96.9(7) 6_556 .
C2 C2 C1 46.7(5) 6_556 6_556
C1 C2 C1 50.2(9) . 6_556
C2 C2 C3 122.9(5) 6_556 .
C1 C2 C3 88.4(9) . .
C1 C2 C3 113.6(8) 6_556 .
C2 C3 C2 114.2(11) . 2_655
C2 C3 C1 36.0(5) . .
C2 C3 C1 113.5(8) 2_655 .
C2 C3 C1 113.5(8) . 2_655
C2 C3 C1 36.0(5) 2_655 2_655
C1 C3 C1 135.7(9) . 2_655

loop_
_geom_bond_atom_site_label_1
_geom_bond_atom_site_label_2
_geom_bond_distance
_geom_bond_site_symmetry_2
Pt1 P1 2.3314(13) 2_755
Pt1 P1 2.3314(13) .
Pt1 P2 2.3361(13) 2_755
Pt1 P2 2.3361(13) .
Pt1 I1 2.742(3) .
Pt1 Pt1 2.8335(8) 5_756
Pt1 I1 3.080(3) 5_755
I1 I1 0.337(6) 5_755
I1 Pt1 3.080(3) 5_755
P1 O2 1.510(3) .
P1 O1 1.568(3) .
P1 O3 1.624(2) .
P1 Rb1 3.6604(14) .
P2 O5 1.515(4) .
P2 O4 1.567(3) .
P2 O6 1.629(2) .
O1 Rb1 2.908(3) .
O1 H1 0.98(5) .
O2 Rb1 3.089(3) .
O3 P1 1.624(2) 6_556
O4 Rb1 2.947(3) 3
O4 H2 0.86(5) .
O6 P2 1.629(2) 6_556
Rb1 O8 2.866(5) .
Rb1 O1 2.908(3) 6
Rb1 O4 2.947(3) 3_455
Rb1 O4 2.947(3) 8_565
Rb1 O2 3.089(3) 6
Rb1 O7 3.171(5) .
Rb1 P1 3.6604(14) 6
N1 C1 1.520(11) 6_556
N1 C1 1.520(11) .
C1 C2 1.115(13) .
C1 C1 1.178(18) 6_556
C1 C2 1.521(12) 6_556
C1 C3 1.894(11) .
C2 C2 0.908(19) 6_556
C2 C1 1.521(12) 6_556
C2 C3 1.563(11) .
C3 C2 1.563(11) 2_655
C3 C1 1.894(11) 2_655

loop_
_geom_torsion_atom_site_label_1
_geom_torsion_atom_site_label_2
_geom_torsion_atom_site_label_3
_geom_torsion_atom_site_label_4
_geom_torsion
_geom_torsion_site_symmetry_1
_geom_torsion_site_symmetry_4
P1 Pt1 I1 I1 -47(29) 2_755 5_755
P1 Pt1 I1 I1 133(100) . 5_755
P2 Pt1 I1 I1 -136(29) 2_755 5_755
P2 Pt1 I1 I1 44(100) . 5_755
Pt1 Pt1 I1 I1 0.0 5_756 5_755
P1 Pt1 I1 Pt1 -47(100) 2_755 5_755
P1 Pt1 I1 Pt1 133(100) . 5_755
P2 Pt1 I1 Pt1 -136(100) 2_755 5_755
P2 Pt1 I1 Pt1 44(100) . 5_755
Pt1 Pt1 I1 Pt1 0.0 5_756 5_755
I1 Pt1 I1 Pt1 0.0 5_755 5_755
P1 Pt1 P1 O2 -66.73(15) 2_755 .
P2 Pt1 P1 O2 -155.79(16) 2_755 .
P2 Pt1 P1 O2 22.40(15) . .
I1 Pt1 P1 O2 -66.73(15) . .
Pt1 Pt1 P1 O2 113.27(15) 5_756 .
I1 Pt1 P1 O2 -66.73(15) 5_755 .
P1 Pt1 P1 O1 58.07(15) 2_755 .
P2 Pt1 P1 O1 -30.99(15) 2_755 .
P2 Pt1 P1 O1 147.19(15) . .
I1 Pt1 P1 O1 58.07(15) . .
Pt1 Pt1 P1 O1 -121.93(15) 5_756 .
I1 Pt1 P1 O1 58.07(15) 5_755 .
P1 Pt1 P1 O3 170.85(19) 2_755 .
P2 Pt1 P1 O3 81.79(19) 2_755 .
P2 Pt1 P1 O3 -100.03(19) . .
I1 Pt1 P1 O3 170.85(19) . .
Pt1 Pt1 P1 O3 -9.15(19) 5_756 .
I1 Pt1 P1 O3 170.85(19) 5_755 .
P1 Pt1 P1 Rb1 1.23(5) 2_755 .
P2 Pt1 P1 Rb1 -87.83(6) 2_755 .
P2 Pt1 P1 Rb1 90.35(6) . .
I1 Pt1 P1 Rb1 1.23(5) . .
Pt1 Pt1 P1 Rb1 -178.77(5) 5_756 .
I1 Pt1 P1 Rb1 1.23(5) 5_755 .
P1 Pt1 P2 O5 12.83(15) 2_755 .
P1 Pt1 P2 O5 -164.15(15) . .
P2 Pt1 P2 O5 -75.64(14) 2_755 .
I1 Pt1 P2 O5 -75.64(14) . .
Pt1 Pt1 P2 O5 104.36(14) 5_756 .
I1 Pt1 P2 O5 -75.64(14) 5_755 .
P1 Pt1 P2 O4 138.66(16) 2_755 .
P1 Pt1 P2 O4 -38.32(15) . .
P2 Pt1 P2 O4 50.19(15) 2_755 .
I1 Pt1 P2 O4 50.19(15) . .
Pt1 Pt1 P2 O4 -129.81(15) 5_756 .
I1 Pt1 P2 O4 50.19(15) 5_755 .
P1 Pt1 P2 O6 -108.96(18) 2_755 .
P1 Pt1 P2 O6 74.06(17) . .
P2 Pt1 P2 O6 162.57(17) 2_755 .
I1 Pt1 P2 O6 162.57(17) . .
Pt1 Pt1 P2 O6 -17.43(17) 5_756 .
I1 Pt1 P2 O6 162.57(17) 5_755 .
O2 P1 O1 Rb1 7.5(2) . .
O3 P1 O1 Rb1 117.45(19) . .
Pt1 P1 O1 Rb1 -123.48(10) . .
O1 P1 O2 Rb1 -6.90(18) . .
O3 P1 O2 Rb1 -112.97(18) . .
Pt1 P1 O2 Rb1 121.92(9) . .
O2 P1 O3 P1 -106.5(4) . 6_556
O1 P1 O3 P1 143.7(4) . 6_556
Pt1 P1 O3 P1 22.6(5) . 6_556
Rb1 P1 O3 P1 -166.3(3) . 6_556
O5 P2 O4 Rb1 -2.8(3) . 3
O6 P2 O4 Rb1 107.8(2) . 3
Pt1 P2 O4 Rb1 -134.65(16) . 3
O5 P2 O6 P2 -87.0(4) . 6_556
O4 P2 O6 P2 162.5(3) . 6_556
Pt1 P2 O6 P2 41.7(4) . 6_556
P1 O1 Rb1 O8 -175.29(19) . .
P1 O1 Rb1 O1 116.37(13) . 6
P1 O1 Rb1 O4 -162.33(15) . 3_455
P1 O1 Rb1 O4 -95.39(17) . 8_565
P1 O1 Rb1 O2 -4.74(13) . .
P1 O1 Rb1 O2 72.31(17) . 6
P1 O1 Rb1 O7 -23.9(2) . .
P1 O1 Rb1 P1 94.23(15) . 6
P1 O2 Rb1 O8 14.8(2) . .
P1 O2 Rb1 O1 -64.09(17) . 6
P1 O2 Rb1 O1 4.80(13) . .
P1 O2 Rb1 O4 151.3(2) . 3_455
P1 O2 Rb1 O4 90.26(15) . 8_565
P1 O2 Rb1 O2 -111.05(13) . 6
P1 O2 Rb1 O7 169.41(16) . .
P1 O2 Rb1 P1 -87.99(14) . 6
O2 P1 Rb1 O8 -166.86(18) . .
O1 P1 Rb1 O8 4.44(18) . .
O3 P1 Rb1 O8 -75.6(2) . .
Pt1 P1 Rb1 O8 93.45(11) . .
O2 P1 Rb1 O1 122.61(16) . 6
O1 P1 Rb1 O1 -66.10(17) . 6
O3 P1 Rb1 O1 -146.2(2) . 6
Pt1 P1 Rb1 O1 22.91(9) . 6
O2 P1 Rb1 O1 -171.3(2) . .
O3 P1 Rb1 O1 -80.1(3) . .
Pt1 P1 Rb1 O1 89.01(17) . .
O2 P1 Rb1 O4 -115.8(4) . 3_455
O1 P1 Rb1 O4 55.5(4) . 3_455
O3 P1 Rb1 O4 -24.6(4) . 3_455
Pt1 P1 Rb1 O4 144.5(4) . 3_455
O2 P1 Rb1 O4 -88.47(16) . 8_565
O1 P1 Rb1 O4 82.82(18) . 8_565
O3 P1 Rb1 O4 2.8(2) . 8_565
Pt1 P1 Rb1 O4 171.83(9) . 8_565
O1 P1 Rb1 O2 171.3(2) . .
O3 P1 Rb1 O2 91.2(3) . .
Pt1 P1 Rb1 O2 -99.69(16) . .
O2 P1 Rb1 O2 73.16(16) . 6
O1 P1 Rb1 O2 -115.55(17) . 6
O3 P1 Rb1 O2 164.4(2) . 6
Pt1 P1 Rb1 O2 -26.53(9) . 6
O2 P1 Rb1 O7 -10.79(17) . .
O1 P1 Rb1 O7 160.50(18) . .
O3 P1 Rb1 O7 80.4(2) . .
Pt1 P1 Rb1 O7 -110.49(9) . .
O2 P1 Rb1 P1 97.73(15) . 6
O1 P1 Rb1 P1 -90.97(16) . 6
O3 P1 Rb1 P1 -171.04(19) . 6
Pt1 P1 Rb1 P1 -1.96(8) . 6
C1 N1 C1 C2 17(2) 6_556 .
C1 N1 C1 C2 6.8(9) 6_556 6_556
C1 N1 C1 C3 101.1(8) 6_556 .
C1 C1 C2 C2 0.000(3) 6_556 6_556
N1 C1 C2 C2 -15(2) . 6_556
C3 C1 C2 C2 -123.0(6) . 6_556
N1 C1 C2 C1 -15(2) . 6_556
C2 C1 C2 C1 0.000(4) 6_556 6_556
C3 C1 C2 C1 -123.0(6) . 6_556
C1 C1 C2 C3 123.0(6) 6_556 .
N1 C1 C2 C3 108(2) . .
C2 C1 C2 C3 123.0(6) 6_556 .
C2 C2 C3 C2 0.000(2) 6_556 2_655
C1 C2 C3 C2 -97.2(7) . 2_655
C1 C2 C3 C2 -52.5(6) 6_556 2_655
C2 C2 C3 C1 97.2(7) 6_556 .
C1 C2 C3 C1 44.7(8) 6_556 .
C2 C2 C3 C1 -39.5(6) 6_556 2_655
C1 C2 C3 C1 -136.7(8) . 2_655
C1 C2 C3 C1 -92.0(8) 6_556 2_655
C1 C1 C3 C2 -64.1(7) 6_556 .
N1 C1 C3 C2 -141.7(12) . .
C2 C1 C3 C2 -30.4(8) 6_556 .
C2 C1 C3 C2 99.3(12) . 2_655
C1 C1 C3 C2 35.2(6) 6_556 2_655
N1 C1 C3 C2 -42.4(11) . 2_655
C2 C1 C3 C2 68.9(9) 6_556 2_655
C2 C1 C3 C1 64.1(7) . 2_655
C1 C1 C3 C1 0.000(2) 6_556 2_655
N1 C1 C3 C1 -77.7(7) . 2_655
C2 C1 C3 C1 33.6(4) 6_556 2_655
